data_4064996
loop_
_publ_author_name
'Zhou, Xiaoyuan'
'Jordan, Richard F.'

_publ_section_title
;
 Synthesis,cis/transIsomerization, and Reactivity of Palladium Alkyl
 Complexes That Contain a Chelating N-Heterocyclic-Carbene Sulfonate
 Ligand
;
_journal_issue 17
_journal_name_full Organometallics
_journal_page_first 4632
_journal_paper_doi 10.1021/om200482a
_journal_volume 30
_journal_year 2011
_chemical_formula_sum 'C33 H48 Cl2 N4 O3 Pd S'
_chemical_formula_weight 758.11
_chemical_name_systematic
; 
 ? 
;
_space_group_IT_number 2
_symmetry_space_group_name_Hall '-P 1'
_symmetry_space_group_name_H-M 'P -1'
_atom_sites_solution_hydrogens geom
_atom_sites_solution_primary direct
_atom_sites_solution_secondary difmap
_audit_creation_method SHELXL-97
_cell_angle_alpha 75.514(5)
_cell_angle_beta 85.177(5)
_cell_angle_gamma 63.834(5)
_cell_formula_units_Z 2
_cell_length_a 11.319(4)
_cell_length_b 11.668(4)
_cell_length_c 16.185(5)
_cell_measurement_temperature 100(2)
_cell_volume 1856.7(11)
_computing_structure_refinement 'SHELXL-97 (Sheldrick, 1997)'
_computing_structure_solution 'SHELXS-97 (Sheldrick, 1990)'
_diffrn_ambient_temperature 100(2)
_diffrn_measured_fraction_theta_full 0.994
_diffrn_measured_fraction_theta_max 0.994
_diffrn_radiation_monochromator graphite
_diffrn_radiation_source 'fine-focus sealed tube'
_diffrn_radiation_type MoK\a
_diffrn_radiation_wavelength 0.71073
_diffrn_reflns_av_R_equivalents 0.0528
_diffrn_reflns_av_sigmaI/netI 0.0818
_diffrn_reflns_limit_h_max 13
_diffrn_reflns_limit_h_min -13
_diffrn_reflns_limit_k_max 13
_diffrn_reflns_limit_k_min -13
_diffrn_reflns_limit_l_max 19
_diffrn_reflns_limit_l_min -19
_diffrn_reflns_number 17916
_diffrn_reflns_theta_full 25.09
_diffrn_reflns_theta_max 25.09
_diffrn_reflns_theta_min 2.00
_exptl_absorpt_coefficient_mu 0.736
_exptl_crystal_density_diffrn 1.356
_exptl_crystal_density_method 'not measured'
_exptl_crystal_F_000 788
_refine_diff_density_max 1.359
_refine_diff_density_min -1.309
_refine_diff_density_rms 0.122
_refine_ls_extinction_method none
_refine_ls_goodness_of_fit_ref 1.019
_refine_ls_hydrogen_treatment mixed
_refine_ls_matrix_type full
_refine_ls_number_parameters 417
_refine_ls_number_reflns 6574
_refine_ls_number_restraints 0
_refine_ls_restrained_S_all 1.019
_refine_ls_R_factor_all 0.0801
_refine_ls_R_factor_gt 0.0621
_refine_ls_shift/su_max 0.954
_refine_ls_shift/su_mean 0.013
_refine_ls_structure_factor_coef Fsqd
_refine_ls_weighting_details 'calc w=1/[\s^2^(Fo^2^)+(0.0888P)^2^+0.0000P] where P=(Fo^2^+2Fc^2^)/3'
_refine_ls_weighting_scheme calc
_refine_ls_wR_factor_gt 0.1501
_refine_ls_wR_factor_ref 0.1586
_reflns_number_gt 5194
_reflns_number_total 6574
_reflns_threshold_expression >2sigma(I)
_cod_data_source_file om200482a_si_002.cif
_cod_data_source_block 9
_cod_database_code 4064996

loop_
_symmetry_equiv_pos_as_xyz
'x, y, z'
'-x, -y, -z'

loop_
_atom_site_label
_atom_site_type_symbol
_atom_site_fract_x
_atom_site_fract_y
_atom_site_fract_z
_atom_site_U_iso_or_equiv
_atom_site_adp_type
_atom_site_occupancy
_atom_site_symmetry_multiplicity
_atom_site_calc_flag
_atom_site_refinement_flags
C1 C 0.2935(6) 0.1317(6) 0.6141(4) 0.0342(14) Uani 1 1 d .
C2 C 0.2597(7) 0.0546(9) 0.4833(5) 0.062(2) Uani 1 1 d .
C3 C 0.3128(10) 0.1243(15) 0.4070(6) 0.119(5) Uani 1 1 d .
H3A H 0.2692 0.2193 0.4026 0.179 Uiso 1 1 calc R
H3B H 0.2951 0.1064 0.3545 0.179 Uiso 1 1 calc R
H3C H 0.4079 0.0919 0.4152 0.179 Uiso 1 1 calc R
C4 C 0.1128(7) 0.1046(9) 0.4699(5) 0.064(2) Uani 1 1 d .
H4A H 0.0753 0.0745 0.5229 0.096 Uiso 1 1 calc R
H4B H 0.0968 0.0707 0.4245 0.096 Uiso 1 1 calc R
H4C H 0.0714 0.2009 0.4535 0.096 Uiso 1 1 calc R
C5 C 0.3392(15) -0.0889(12) 0.4969(10) 0.202(10) Uani 1 1 d .
H5A H 0.4310 -0.1114 0.5097 0.303 Uiso 1 1 calc R
H5B H 0.3346 -0.1161 0.4451 0.303 Uiso 1 1 calc R
H5C H 0.3047 -0.1344 0.5448 0.303 Uiso 1 1 calc R
C6 C 0.1697(5) 0.3711(6) 0.6508(4) 0.0306(14) Uani 1 1 d .
C7 C 0.0361(6) 0.3665(7) 0.6654(4) 0.0369(15) Uani 1 1 d .
H7A H -0.0345 0.4563 0.6539 0.055 Uiso 1 1 calc R
H7B H 0.0327 0.3212 0.7247 0.055 Uiso 1 1 calc R
H7C H 0.0248 0.3190 0.6269 0.055 Uiso 1 1 calc R
C8 C 0.2873(6) 0.4923(6) 0.5682(4) 0.0401(16) Uani 1 1 d .
C9 C 0.3421(10) 0.5224(13) 0.6392(6) 0.122(5) Uani 1 1 d .
H9A H 0.4211 0.5344 0.6197 0.183 Uiso 1 1 calc R
H9B H 0.3647 0.4491 0.6898 0.183 Uiso 1 1 calc R
H9C H 0.2755 0.6029 0.6535 0.183 Uiso 1 1 calc R
C10 C 0.3901(18) 0.3797(14) 0.5410(14) 0.266(14) Uani 1 1 d .
H10A H 0.3675 0.3801 0.4838 0.399 Uiso 1 1 calc R
H10B H 0.3977 0.2983 0.5811 0.399 Uiso 1 1 calc R
H10C H 0.4743 0.3851 0.5398 0.399 Uiso 1 1 calc R
C11 C 0.2433(10) 0.6104(12) 0.4977(7) 0.134(6) Uani 1 1 d .
H11A H 0.1969 0.5997 0.4539 0.200 Uiso 1 1 calc R
H11B H 0.3198 0.6233 0.4730 0.200 Uiso 1 1 calc R
H11C H 0.1837 0.6870 0.5193 0.200 Uiso 1 1 calc R
C12 C 0.6464(5) 0.0761(5) 0.7867(3) 0.0246(12) Uani 1 1 d .
C13 C 0.7705(5) 0.0333(6) 0.7507(4) 0.0286(13) Uani 1 1 d .
H13 H 0.8160 -0.0549 0.7452 0.034 Uiso 1 1 calc R
C14 C 0.8277(6) 0.1207(6) 0.7226(4) 0.0332(14) Uani 1 1 d .
H14 H 0.9119 0.0918 0.6979 0.040 Uiso 1 1 calc R
C15 C 0.7623(6) 0.2475(6) 0.7309(4) 0.0333(14) Uani 1 1 d .
H15 H 0.8017 0.3062 0.7118 0.040 Uiso 1 1 calc R
C16 C 0.6381(5) 0.2919(6) 0.7671(3) 0.0266(12) Uani 1 1 d .
H16 H 0.5937 0.3799 0.7730 0.032 Uiso 1 1 calc R
C17 C 0.5798(5) 0.2056(5) 0.7946(3) 0.0230(12) Uani 1 1 d .
C18 C 0.3402(5) 0.2651(5) 0.8125(3) 0.0214(12) Uani 1 1 d .
C19 C 0.4597(5) 0.2662(6) 0.9254(3) 0.0245(12) Uani 1 1 d .
H19A H 0.4927 0.3309 0.9282 0.029 Uiso 1 1 calc R
H19B H 0.5146 0.1806 0.9640 0.029 Uiso 1 1 calc R
C20 C 0.3145(5) 0.3144(5) 0.9475(3) 0.0231(12) Uani 1 1 d .
H20A H 0.3024 0.2579 1.0012 0.028 Uiso 1 1 calc R
H20B H 0.2760 0.4064 0.9531 0.028 Uiso 1 1 calc R
C21 C 0.1176(5) 0.3344(5) 0.8722(3) 0.0211(12) Uani 1 1 d .
C22 C 0.0252(5) 0.4695(5) 0.8520(3) 0.0230(12) Uani 1 1 d .
C23 C -0.1079(5) 0.4959(6) 0.8555(3) 0.0282(13) Uani 1 1 d .
H23 H -0.1729 0.5846 0.8428 0.034 Uiso 1 1 calc R
C24 C -0.1470(5) 0.3959(6) 0.8770(4) 0.0289(13) Uani 1 1 d .
H24 H -0.2383 0.4170 0.8787 0.035 Uiso 1 1 calc R
C25 C -0.0561(5) 0.2665(6) 0.8959(3) 0.0283(13) Uani 1 1 d .
H25 H -0.0855 0.1994 0.9099 0.034 Uiso 1 1 calc R
C26 C 0.0798(5) 0.2314(5) 0.8949(3) 0.0241(12) Uani 1 1 d .
C27 C 0.0664(5) 0.5800(5) 0.8295(4) 0.0266(12) Uani 1 1 d .
H27 H 0.1644 0.5410 0.8254 0.032 Uiso 1 1 calc R
C28 C 0.0052(6) 0.6736(6) 0.7422(4) 0.0327(14) Uani 1 1 d .
H28A H 0.0385 0.6255 0.6972 0.049 Uiso 1 1 calc R
H28B H 0.0291 0.7471 0.7306 0.049 Uiso 1 1 calc R
H28C H -0.0909 0.7075 0.7435 0.049 Uiso 1 1 calc R
C29 C 0.0273(6) 0.6577(6) 0.8984(4) 0.0344(14) Uani 1 1 d .
H29A H -0.0687 0.6977 0.9028 0.052 Uiso 1 1 calc R
H29B H 0.0578 0.7268 0.8834 0.052 Uiso 1 1 calc R
H29C H 0.0679 0.5984 0.9533 0.052 Uiso 1 1 calc R
C30 C 0.1789(5) 0.0869(5) 0.9202(4) 0.0280(13) Uani 1 1 d .
H30 H 0.2693 0.0823 0.9118 0.034 Uiso 1 1 calc R
C31 C 0.1678(6) 0.0293(6) 1.0139(4) 0.0320(14) Uani 1 1 d .
H31A H 0.0791 0.0347 1.0241 0.048 Uiso 1 1 calc R
H31B H 0.1841 0.0790 1.0486 0.048 Uiso 1 1 calc R
H31C H 0.2329 -0.0628 1.0295 0.048 Uiso 1 1 calc R
C32 C 0.1615(6) 0.0078(6) 0.8630(4) 0.0392(16) Uani 1 1 d .
H32A H 0.2300 -0.0829 0.8778 0.059 Uiso 1 1 calc R
H32B H 0.1687 0.0479 0.8030 0.059 Uiso 1 1 calc R
H32C H 0.0746 0.0081 0.8716 0.059 Uiso 1 1 calc R
C33 C 0.5127(10) 0.2923(9) 0.1987(8) 0.095(4) Uani 1 1 d .
H33A H 0.5854 0.2046 0.2215 0.114 Uiso 1 1 calc R
H33B H 0.4513 0.2788 0.1664 0.114 Uiso 1 1 calc R
Cl1A Cl 0.4282(5) 0.3511(4) 0.2865(4) 0.0843(15) Uani 0.59 1 d P
Cl1B Cl 0.561(3) 0.3144(13) 0.2859(8) 0.287(12) Uani 0.41 1 d P
Cl2 Cl 0.5779(4) 0.3805(3) 0.1279(4) 0.187(2) Uani 1 1 d .
N1 N 0.2796(5) 0.0925(6) 0.5590(3) 0.0411(14) Uani 1 1 d .
N2 N 0.1710(5) 0.4695(5) 0.5988(3) 0.0327(12) Uani 1 1 d .
N3 N 0.4577(4) 0.2536(4) 0.8373(3) 0.0227(10) Uani 1 1 d .
N4 N 0.2554(4) 0.3036(4) 0.8732(3) 0.0197(9) Uani 1 1 d .
O1 O 0.4709(4) 0.0000(4) 0.7621(2) 0.0295(9) Uani 1 1 d .
O2 O 0.5317(4) -0.0266(4) 0.9090(2) 0.0303(9) Uani 1 1 d .
O3 O 0.6830(4) -0.1669(4) 0.8214(3) 0.0332(10) Uani 1 1 d .
Pd1 Pd 0.31671(4) 0.19971(4) 0.71070(3) 0.02273(16) Uani 1 1 d .
S1 S 0.57842(13) -0.03979(14) 0.82513(9) 0.0264(3) Uani 1 1 d .

loop_
_atom_site_aniso_label
_atom_site_aniso_U_11
_atom_site_aniso_U_22
_atom_site_aniso_U_33
_atom_site_aniso_U_23
_atom_site_aniso_U_13
_atom_site_aniso_U_12
C1 0.021(3) 0.043(4) 0.037(4) -0.012(3) 0.001(3) -0.012(3)
C2 0.036(4) 0.097(6) 0.064(5) -0.057(5) -0.004(4) -0.018(4)
C3 0.070(7) 0.273(17) 0.072(7) -0.099(9) 0.038(5) -0.103(9)
C4 0.044(4) 0.117(7) 0.055(5) -0.037(5) 0.000(4) -0.047(5)
C5 0.180(14) 0.123(10) 0.251(17) -0.144(12) -0.155(13) 0.060(10)
C6 0.019(3) 0.043(4) 0.033(3) -0.019(3) 0.001(2) -0.011(3)
C7 0.024(3) 0.059(4) 0.037(4) -0.018(3) 0.003(3) -0.023(3)
C8 0.031(3) 0.042(4) 0.043(4) -0.007(3) 0.013(3) -0.016(3)
C9 0.102(8) 0.223(14) 0.078(7) 0.048(8) -0.040(6) -0.141(10)
C10 0.27(2) 0.171(14) 0.49(3) -0.238(19) 0.34(2) -0.187(15)
C11 0.074(7) 0.155(11) 0.138(10) 0.101(9) -0.058(7) -0.081(8)
C12 0.021(3) 0.029(3) 0.027(3) -0.004(2) 0.002(2) -0.016(3)
C13 0.017(3) 0.034(3) 0.036(3) -0.013(3) 0.004(2) -0.010(3)
C14 0.020(3) 0.049(4) 0.037(3) -0.012(3) 0.008(3) -0.021(3)
C15 0.024(3) 0.051(4) 0.037(3) -0.008(3) 0.006(3) -0.029(3)
C16 0.020(3) 0.033(3) 0.030(3) -0.006(3) 0.000(2) -0.015(3)
C17 0.014(3) 0.031(3) 0.028(3) -0.007(2) -0.001(2) -0.013(2)
C18 0.020(3) 0.021(3) 0.027(3) -0.004(2) 0.001(2) -0.013(2)
C19 0.021(3) 0.031(3) 0.027(3) -0.009(2) 0.003(2) -0.016(2)
C20 0.021(3) 0.030(3) 0.026(3) -0.012(2) 0.004(2) -0.015(2)
C21 0.012(3) 0.030(3) 0.022(3) -0.008(2) 0.002(2) -0.008(2)
C22 0.024(3) 0.018(3) 0.024(3) -0.004(2) 0.001(2) -0.008(2)
C23 0.019(3) 0.032(3) 0.027(3) -0.010(3) 0.004(2) -0.004(2)
C24 0.015(3) 0.044(4) 0.031(3) -0.012(3) 0.003(2) -0.015(3)
C25 0.024(3) 0.038(3) 0.029(3) -0.007(3) 0.003(2) -0.019(3)
C26 0.019(3) 0.031(3) 0.025(3) -0.011(2) 0.002(2) -0.013(2)
C27 0.021(3) 0.027(3) 0.033(3) -0.007(3) 0.002(2) -0.011(2)
C28 0.029(3) 0.027(3) 0.039(4) -0.006(3) 0.001(3) -0.010(3)
C29 0.034(3) 0.033(3) 0.039(4) -0.010(3) 0.004(3) -0.017(3)
C30 0.020(3) 0.028(3) 0.043(4) -0.012(3) 0.007(3) -0.017(2)
C31 0.020(3) 0.033(3) 0.045(4) -0.008(3) -0.003(3) -0.013(3)
C32 0.040(4) 0.034(4) 0.049(4) -0.016(3) 0.017(3) -0.020(3)
C33 0.064(6) 0.047(5) 0.182(12) -0.029(6) 0.002(7) -0.029(5)
Cl1A 0.092(3) 0.061(2) 0.109(4) 0.013(2) -0.045(3) -0.050(2)
Cl1B 0.63(4) 0.145(11) 0.156(11) 0.020(9) -0.115(19) -0.236(19)
Cl2 0.174(4) 0.0546(18) 0.316(6) -0.042(3) 0.119(4) -0.055(2)
N1 0.028(3) 0.057(4) 0.043(3) -0.026(3) 0.002(2) -0.016(3)
N2 0.025(3) 0.039(3) 0.031(3) -0.006(2) 0.002(2) -0.013(2)
N3 0.018(2) 0.027(2) 0.028(3) -0.008(2) 0.0018(19) -0.013(2)
N4 0.015(2) 0.025(2) 0.025(2) -0.0112(19) 0.0036(18) -0.0115(19)
O1 0.023(2) 0.028(2) 0.040(2) -0.0090(18) -0.0019(17) -0.0117(17)
O2 0.035(2) 0.033(2) 0.029(2) -0.0057(18) 0.0043(18) -0.0214(19)
O3 0.024(2) 0.026(2) 0.048(3) -0.0101(19) 0.0033(18) -0.0096(18)
Pd1 0.0166(2) 0.0298(3) 0.0274(3) -0.01118(18) 0.00288(16) -0.01317(18)
S1 0.0202(7) 0.0261(8) 0.0348(8) -0.0074(6) 0.0020(6) -0.0120(6)

loop_
_atom_type_symbol
_atom_type_description
_atom_type_scat_dispersion_real
_atom_type_scat_dispersion_imag
_atom_type_scat_source
C C 0.0033 0.0016 'International Tables Vol C Tables 4.2.6.8 and 6.1.1.4'
H H 0.0000 0.0000 'International Tables Vol C Tables 4.2.6.8 and 6.1.1.4'
Cl Cl 0.1484 0.1585 'International Tables Vol C Tables 4.2.6.8 and 6.1.1.4'
N N 0.0061 0.0033 'International Tables Vol C Tables 4.2.6.8 and 6.1.1.4'
O O 0.0106 0.0060 'International Tables Vol C Tables 4.2.6.8 and 6.1.1.4'
Pd Pd -0.9988 1.0072 'International Tables Vol C Tables 4.2.6.8 and 6.1.1.4'
S S 0.1246 0.1234 'International Tables Vol C Tables 4.2.6.8 and 6.1.1.4'

loop_
_geom_angle_atom_site_label_1
_geom_angle_atom_site_label_2
_geom_angle_atom_site_label_3
_geom_angle
N1 C1 Pd1 179.6(6)
N1 C2 C5 107.5(7)
N1 C2 C4 107.5(6)
C5 C2 C4 116.1(10)
N1 C2 C3 107.3(7)
C5 C2 C3 108.9(10)
C4 C2 C3 109.1(7)
N2 C6 C7 116.8(5)
N2 C6 Pd1 131.7(4)
C7 C6 Pd1 111.0(4)
C10 C8 C11 110.9(11)
C10 C8 N2 112.1(7)
C11 C8 N2 107.9(6)
C10 C8 C9 109.6(12)
C11 C8 C9 106.8(8)
N2 C8 C9 109.4(6)
C17 C12 C13 119.9(5)
C17 C12 S1 121.4(4)
C13 C12 S1 118.7(4)
C12 C13 C14 119.9(5)
C15 C14 C13 120.1(5)
C14 C15 C16 120.8(6)
C17 C16 C15 119.5(5)
C12 C17 C16 119.9(5)
C12 C17 N3 123.0(5)
C16 C17 N3 116.8(5)
N4 C18 N3 107.1(4)
N4 C18 Pd1 128.3(4)
N3 C18 Pd1 123.7(4)
N3 C19 C20 102.1(4)
N4 C20 C19 102.5(4)
C26 C21 C22 123.0(5)
C26 C21 N4 119.0(5)
C22 C21 N4 117.9(5)
C23 C22 C21 116.4(5)
C23 C22 C27 120.8(5)
C21 C22 C27 122.8(5)
C24 C23 C22 121.5(5)
C25 C24 C23 121.0(5)
C24 C25 C26 121.2(5)
C21 C26 C25 116.9(5)
C21 C26 C30 122.9(5)
C25 C26 C30 120.2(5)
C22 C27 C29 111.0(5)
C22 C27 C28 111.1(5)
C29 C27 C28 109.8(5)
C31 C30 C26 110.3(5)
C31 C30 C32 111.6(5)
C26 C30 C32 111.1(5)
Cl2 C33 Cl1A 120.2(6)
C1 N1 C2 174.6(7)
C6 N2 C8 127.3(5)
C18 N3 C17 126.6(4)
C18 N3 C19 113.4(4)
C17 N3 C19 118.7(4)
C18 N4 C21 126.5(4)
C18 N4 C20 114.0(4)
C21 N4 C20 119.5(4)
S1 O1 Pd1 127.4(2)
C1 Pd1 C6 84.8(2)
C1 Pd1 C18 178.3(2)
C6 Pd1 C18 96.3(2)
C1 Pd1 O1 86.8(2)
C6 Pd1 O1 171.49(18)
C18 Pd1 O1 92.15(18)
O2 S1 O3 115.1(2)
O2 S1 O1 113.1(2)
O3 S1 O1 110.5(2)
O2 S1 C12 107.0(2)
O3 S1 C12 105.9(2)
O1 S1 C12 104.4(2)

loop_
_geom_bond_atom_site_label_1
_geom_bond_atom_site_label_2
_geom_bond_distance
C1 N1 1.149(7)
C1 Pd1 2.004(6)
C2 N1 1.468(8)
C2 C5 1.477(14)
C2 C4 1.515(10)
C2 C3 1.533(14)
C6 N2 1.248(8)
C6 C7 1.533(8)
C6 Pd1 2.019(6)
C8 C10 1.460(12)
C8 C11 1.466(10)
C8 N2 1.477(8)
C8 C9 1.530(12)
C12 C17 1.393(8)
C12 C13 1.397(7)
C12 S1 1.796(6)
C13 C14 1.403(8)
C14 C15 1.368(9)
C15 C16 1.400(8)
C16 C17 1.400(8)
C17 N3 1.433(7)
C18 N4 1.330(6)
C18 N3 1.361(7)
C18 Pd1 2.061(5)
C19 N3 1.473(7)
C19 C20 1.527(7)
C20 N4 1.482(6)
C21 C26 1.403(8)
C21 C22 1.425(7)
C21 N4 1.439(6)
C22 C23 1.398(8)
C22 C27 1.510(8)
C23 C24 1.380(8)
C24 C25 1.373(8)
C25 C26 1.406(7)
C26 C30 1.528(8)
C27 C29 1.527(8)
C27 C28 1.547(8)
C30 C31 1.516(8)
C30 C32 1.538(8)
C33 Cl2 1.689(11)
C33 Cl1A 1.757(13)
O1 S1 1.487(4)
O1 Pd1 2.204(4)
O2 S1 1.435(4)
O3 S1 1.445(4)

loop_
_geom_torsion_atom_site_label_1
_geom_torsion_atom_site_label_2
_geom_torsion_atom_site_label_3
_geom_torsion_atom_site_label_4
_geom_torsion
C17 C12 C13 C14 0.1(8)
S1 C12 C13 C14 -178.0(4)
C12 C13 C14 C15 0.3(9)
C13 C14 C15 C16 -0.1(9)
C14 C15 C16 C17 -0.5(9)
C13 C12 C17 C16 -0.7(8)
S1 C12 C17 C16 177.4(4)
C13 C12 C17 N3 -174.5(5)
S1 C12 C17 N3 3.5(7)
C15 C16 C17 C12 0.9(8)
C15 C16 C17 N3 175.1(5)
N3 C19 C20 N4 7.7(5)
C26 C21 C22 C23 -0.3(8)
N4 C21 C22 C23 -177.1(5)
C26 C21 C22 C27 178.6(5)
N4 C21 C22 C27 1.8(7)
C21 C22 C23 C24 -0.3(8)
C27 C22 C23 C24 -179.2(5)
C22 C23 C24 C25 0.1(9)
C23 C24 C25 C26 0.7(9)
C22 C21 C26 C25 1.0(8)
N4 C21 C26 C25 177.8(5)
C22 C21 C26 C30 -177.3(5)
N4 C21 C26 C30 -0.5(8)
C24 C25 C26 C21 -1.2(8)
C24 C25 C26 C30 177.2(5)
C23 C22 C27 C29 66.1(7)
C21 C22 C27 C29 -112.7(6)
C23 C22 C27 C28 -56.3(7)
C21 C22 C27 C28 124.9(5)
C21 C26 C30 C31 112.3(6)
C25 C26 C30 C31 -66.0(6)
C21 C26 C30 C32 -123.3(6)
C25 C26 C30 C32 58.4(7)
Pd1 C1 N1 C2 123(95)
C5 C2 N1 C1 150(6)
C4 C2 N1 C1 -84(7)
C3 C2 N1 C1 33(7)
C7 C6 N2 C8 -174.4(5)
Pd1 C6 N2 C8 -3.7(10)
C10 C8 N2 C6 48.5(14)
C11 C8 N2 C6 170.8(8)
C9 C8 N2 C6 -73.4(9)
N4 C18 N3 C17 175.2(5)
Pd1 C18 N3 C17 5.3(7)
N4 C18 N3 C19 8.8(6)
Pd1 C18 N3 C19 -161.1(4)
C12 C17 N3 C18 -65.5(7)
C16 C17 N3 C18 120.4(6)
C12 C17 N3 C19 100.2(6)
C16 C17 N3 C19 -73.8(6)
C20 C19 N3 C18 -10.5(6)
C20 C19 N3 C17 -178.1(4)
N3 C18 N4 C21 176.8(5)
Pd1 C18 N4 C21 -13.9(8)
N3 C18 N4 C20 -3.1(6)
Pd1 C18 N4 C20 166.2(4)
C26 C21 N4 C18 81.1(7)
C22 C21 N4 C18 -101.9(6)
C26 C21 N4 C20 -99.0(6)
C22 C21 N4 C20 77.9(6)
C19 C20 N4 C18 -3.3(6)
C19 C20 N4 C21 176.8(4)
N1 C1 Pd1 C6 -85(98)
N1 C1 Pd1 C18 44(100)
N1 C1 Pd1 O1 94(98)
N2 C6 Pd1 C1 -94.8(6)
C7 C6 Pd1 C1 76.4(4)
N2 C6 Pd1 C18 86.5(6)
C7 C6 Pd1 C18 -102.3(4)
N2 C6 Pd1 O1 -102.6(14)
C7 C6 Pd1 O1 68.6(15)
N4 C18 Pd1 C1 -63(8)
N3 C18 Pd1 C1 104(8)
N4 C18 Pd1 C6 65.4(5)
N3 C18 Pd1 C6 -126.9(5)
N4 C18 Pd1 O1 -113.2(5)
N3 C18 Pd1 O1 54.5(4)
S1 O1 Pd1 C1 160.1(3)
S1 O1 Pd1 C6 167.9(13)
S1 O1 Pd1 C18 -21.1(3)
Pd1 O1 S1 O2 68.7(3)
Pd1 O1 S1 O3 -160.7(3)
Pd1 O1 S1 C12 -47.3(3)
C17 C12 S1 O2 -46.1(5)
C13 C12 S1 O2 131.9(4)
C17 C12 S1 O3 -169.3(4)
C13 C12 S1 O3 8.7(5)
C17 C12 S1 O1 74.0(5)
C13 C12 S1 O1 -107.9(5)
